data_7150798
loop_
_publ_author_name
'Krawczyk, Henryk'
'W\;asek, Katarzyna'
'K\;edzia, Jacek'
'Wojciechowski, Jakub'
'Wolf, Wojciech M.'

_publ_section_title
;
 A general stereoselective method for the synthesis of
 cyclopropanecarboxylates. A new version of the homologous
 Horner--Wadsworth--Emmons reaction
;
_journal_issue 2
_journal_name_full 'Organic &amp;  Biomolecular Chemistry'
_journal_page_first 308
_journal_page_last 318
_journal_paper_doi 10.1039/b712145h
_journal_volume 6
_journal_year 2008
_chemical_compound_source
;
Homologous Wittig-type reaction of
alpha-phosphonoalkanoate
anion with epoxide
;
_chemical_formula_moiety 'C12H13O2 C12H24N'
_chemical_formula_sum 'C24 H37 N O2'
_chemical_formula_weight 371.55
_chemical_melting_point '442-442 K'
_chemical_name_systematic
;
Dicyclohexylammoinum (1S*,2R*)-1-Benzyl-2-methyl-
cyclopropanecarboxylate
;
_space_group_IT_number 2
_symmetry_cell_setting triclinic
_symmetry_space_group_name_Hall '-P 1'
_symmetry_space_group_name_H-M 'P -1'
_cell_angle_alpha 64.1640(10)
_cell_angle_beta 86.1950(10)
_cell_angle_gamma 73.5780(10)
_cell_formula_units_Z 2
_cell_length_a 10.28170(10)
_cell_length_b 10.60270(10)
_cell_length_c 11.7395(2)
_cell_volume 1102.46(3)
_diffrn_ambient_temperature 293(2)
_exptl_crystal_colour colourless
_exptl_crystal_density_diffrn 1.119
_exptl_crystal_description prism
_exptl_crystal_preparation
;
slow evaporation from the 1:1 mixture of methanol and
ethyl acetate
;
_refine_ls_goodness_of_fit_ref 1.052
_refine_ls_restrained_S_all 1.052
_refine_ls_R_factor_all 0.0499
_refine_ls_R_factor_gt 0.0480
_refine_ls_wR_factor_gt 0.1374
_refine_ls_wR_factor_ref 0.1401
_cod_data_source_file b712145h.txt
_cod_data_source_block I
_cod_original_cell_volume 1102.46(2)
_cod_original_formula_sum C24H37NO2
_cod_database_code 7150798

loop_
_symmetry_equiv_pos_as_xyz
'x, y, z'
'-x, -y, -z'

loop_
_atom_site_label
_atom_site_type_symbol
_atom_site_fract_x
_atom_site_fract_y
_atom_site_fract_z
_atom_site_U_iso_or_equiv
_atom_site_adp_type
_atom_site_occupancy
_atom_site_symmetry_multiplicity
_atom_site_calc_flag
_atom_site_refinement_flags
_atom_site_disorder_assembly
_atom_site_disorder_group
O1 O 0.73873(14) 0.80920(11) 0.02946(10) 0.0889(4) Uani 1 1 d . . .
O2 O 0.60018(10) 0.71927(13) 0.17512(11) 0.0784(3) Uani 1 1 d . . .
C1 C 0.97170(16) 0.6271(2) 0.19623(19) 0.0782(4) Uani 1 1 d . . .
H11 H 0.968(2) 0.724(2) 0.1335(19) 0.090(6) Uiso 1 1 d . . .
H12 H 1.0445(17) 0.5632(18) 0.2848(16) 0.074(4) Uiso 1 1 d . . .
C2 C 0.93879(15) 0.52705(17) 0.15375(15) 0.0690(4) Uani 1 1 d . . .
H21 H 0.9120(17) 0.568(2) 0.0651(17) 0.079(5) Uiso 1 1 d . . .
C3 C 0.83324(12) 0.60029(13) 0.21985(11) 0.0514(3) Uani 1 1 d . . .
C4 C 0.71487(14) 0.71967(13) 0.13437(11) 0.0560(3) Uani 1 1 d . . .
C5 C 0.80233(17) 0.51051(15) 0.35315(13) 0.0634(4) Uani 1 1 d . . .
H51 H 0.7361(18) 0.464(2) 0.3485(16) 0.078(5) Uiso 1 1 d . . .
H52 H 0.8852(19) 0.430(2) 0.4017(17) 0.084(5) Uiso 1 1 d . . .
C6 C 0.74904(14) 0.59387(14) 0.43131(11) 0.0587(3) Uani 1 1 d . . .
C7 C 0.65932(17) 0.54920(18) 0.52338(14) 0.0726(4) Uani 1 1 d . . .
H71 H 0.6294(19) 0.473(2) 0.5272(17) 0.086(6) Uiso 1 1 d . . .
C8 C 0.61417(19) 0.6205(2) 0.59982(15) 0.0867(5) Uani 1 1 d . . .
H81 H 0.549(2) 0.584(2) 0.662(2) 0.106(6) Uiso 1 1 d . . .
C9 C 0.6573(2) 0.7381(2) 0.58415(17) 0.0892(5) Uani 1 1 d . . .
H91 H 0.625(2) 0.791(2) 0.640(2) 0.110(7) Uiso 1 1 d . . .
C10 C 0.7432(2) 0.7854(2) 0.49173(18) 0.0888(5) Uani 1 1 d . . .
H101 H 0.775(2) 0.871(3) 0.483(2) 0.120(8) Uiso 1 1 d . . .
C11 C 0.78961(19) 0.7138(2) 0.41619(15) 0.0752(4) Uani 1 1 d . . .
H111 H 0.8546(19) 0.750(2) 0.3494(18) 0.092(6) Uiso 1 1 d . . .
C12 C 1.0106(2) 0.3655(2) 0.2152(2) 0.0938(6) Uani 1 1 d . . .
H121 H 1.048(3) 0.326(3) 0.310(3) 0.131(8) Uiso 1 1 d . . .
H122 H 1.098(4) 0.337(3) 0.167(3) 0.170(11) Uiso 1 1 d . . .
H123 H 0.940(3) 0.305(4) 0.208(3) 0.184(13) Uiso 1 1 d . . .
N N 0.34889(10) 0.89621(12) 0.09245(9) 0.0508(3) Uani 1 1 d . . .
H1 H 0.4448(18) 0.8427(19) 0.1115(15) 0.074(4) Uiso 1 1 d . . .
H2 H 0.3284(17) 0.997(2) 0.0484(16) 0.075(5) Uiso 1 1 d . . .
C13 C 0.28881(12) 0.86469(13) 0.21857(11) 0.0494(3) Uani 1 1 d . . .
H132 H 0.3069(13) 0.7605(16) 0.2646(13) 0.052(3) Uiso 1 1 d . . .
C14 C 0.36082(14) 0.91645(16) 0.29132(13) 0.0583(3) Uani 1 1 d . . .
H141 H 0.4617(19) 0.8684(19) 0.3016(16) 0.079(5) Uiso 1 1 d . . .
H142 H 0.3464(16) 1.0218(19) 0.2397(15) 0.072(4) Uiso 1 1 d . . .
C15 C 0.30616(15) 0.88305(17) 0.42228(13) 0.0626(3) Uani 1 1 d . . .
H151 H 0.3539(16) 0.9200(18) 0.4663(16) 0.075(5) Uiso 1 1 d . . .
H152 H 0.3258(17) 0.775(2) 0.4740(16) 0.080(5) Uiso 1 1 d . . .
C16 C 0.15409(16) 0.94588(19) 0.41455(16) 0.0723(4) Uani 1 1 d . . .
H161 H 0.1184(19) 0.916(2) 0.5039(19) 0.089(5) Uiso 1 1 d . . .
H162 H 0.1373(18) 1.050(2) 0.3698(16) 0.076(5) Uiso 1 1 d . . .
C17 C 0.08346(16) 0.8966(2) 0.33889(16) 0.0734(4) Uani 1 1 d . . .
H171 H -0.013(2) 0.942(2) 0.3289(18) 0.095(6) Uiso 1 1 d . . .
H172 H 0.099(2) 0.781(2) 0.3859(19) 0.097(6) Uiso 1 1 d . . .
C18 C 0.13652(13) 0.93293(17) 0.20664(14) 0.0619(3) Uani 1 1 d . . .
H181 H 0.0912(16) 0.8965(17) 0.1604(15) 0.066(4) Uiso 1 1 d . . .
H182 H 0.1164(15) 1.0387(18) 0.1563(14) 0.061(4) Uiso 1 1 d . . .
C19 C 0.29773(13) 0.84636(15) 0.00717(12) 0.0563(3) Uani 1 1 d . . .
H192 H 0.2037(16) 0.8991(17) -0.0138(14) 0.065(4) Uiso 1 1 d . . .
C20 C 0.31645(17) 0.68257(18) 0.07158(15) 0.0671(4) Uani 1 1 d . . .
H201 H 0.2644(17) 0.6522(18) 0.1476(17) 0.077(5) Uiso 1 1 d . . .
H202 H 0.4137(17) 0.6350(17) 0.0985(14) 0.069(4) Uiso 1 1 d . . .
C21 C 0.2748(2) 0.6305(3) -0.0187(2) 0.0914(6) Uani 1 1 d . . .
H211 H 0.283(3) 0.531(3) 0.017(3) 0.136(10) Uiso 1 1 d . . .
H212 H 0.176(2) 0.683(2) -0.0447(18) 0.093(6) Uiso 1 1 d . . .
C22 C 0.3488(2) 0.6750(3) -0.1397(2) 0.0928(6) Uani 1 1 d . . .
H221 H 0.317(2) 0.641(2) -0.194(2) 0.111(7) Uiso 1 1 d . . .
H222 H 0.443(2) 0.628(2) -0.120(2) 0.097(6) Uiso 1 1 d . . .
C23 C 0.3310(2) 0.8381(3) -0.20312(17) 0.0900(6) Uani 1 1 d . . .
H231 H 0.381(2) 0.867(2) -0.278(2) 0.104(6) Uiso 1 1 d . . .
H232 H 0.237(2) 0.889(2) -0.2307(18) 0.091(6) Uiso 1 1 d . . .
C24 C 0.37428(17) 0.89005(19) -0.11347(13) 0.0692(4) Uani 1 1 d . . .
H241 H 0.3597(18) 0.997(2) -0.1563(17) 0.082(5) Uiso 1 1 d . . .
H242 H 0.4740(18) 0.8385(19) -0.0864(16) 0.075(5) Uiso 1 1 d . . .

loop_
_atom_site_aniso_label
_atom_site_aniso_U_11
_atom_site_aniso_U_22
_atom_site_aniso_U_33
_atom_site_aniso_U_23
_atom_site_aniso_U_13
_atom_site_aniso_U_12
O1 0.1129(9) 0.0566(6) 0.0606(6) -0.0068(5) 0.0093(6) -0.0020(6)
O2 0.0528(5) 0.0958(8) 0.0778(7) -0.0402(6) -0.0025(5) -0.0028(5)
C1 0.0609(8) 0.0910(12) 0.0901(11) -0.0447(10) 0.0157(8) -0.0260(8)
C2 0.0632(8) 0.0715(9) 0.0639(8) -0.0320(7) 0.0052(6) -0.0026(6)
C3 0.0540(6) 0.0479(6) 0.0498(6) -0.0203(5) 0.0041(5) -0.0125(5)
C4 0.0659(8) 0.0478(6) 0.0504(6) -0.0232(5) 0.0015(5) -0.0070(5)
C5 0.0813(9) 0.0504(7) 0.0512(7) -0.0166(5) 0.0047(6) -0.0169(7)
C6 0.0667(8) 0.0572(7) 0.0429(6) -0.0151(5) 0.0008(5) -0.0145(6)
C7 0.0751(9) 0.0642(8) 0.0604(8) -0.0147(7) 0.0102(7) -0.0151(7)
C8 0.0803(11) 0.0967(13) 0.0567(8) -0.0222(8) 0.0152(7) -0.0074(9)
C9 0.0946(12) 0.1060(14) 0.0665(9) -0.0499(10) 0.0003(8) -0.0062(10)
C10 0.1050(13) 0.1064(14) 0.0814(11) -0.0611(10) 0.0117(9) -0.0367(11)
C11 0.0928(11) 0.0873(11) 0.0642(8) -0.0423(8) 0.0171(8) -0.0403(9)
C12 0.0880(12) 0.0860(12) 0.0898(12) -0.0460(10) -0.0152(10) 0.0183(10)
N 0.0499(5) 0.0523(6) 0.0457(5) -0.0186(4) 0.0079(4) -0.0133(4)
C13 0.0517(6) 0.0465(6) 0.0465(6) -0.0185(5) 0.0101(5) -0.0136(5)
C14 0.0549(7) 0.0657(8) 0.0582(7) -0.0306(6) 0.0092(5) -0.0182(6)
C15 0.0696(8) 0.0643(8) 0.0567(7) -0.0328(6) 0.0089(6) -0.0134(6)
C16 0.0723(9) 0.0755(10) 0.0702(9) -0.0406(8) 0.0194(7) -0.0113(7)
C17 0.0561(8) 0.0906(11) 0.0765(9) -0.0406(8) 0.0235(7) -0.0226(7)
C18 0.0506(7) 0.0720(9) 0.0640(8) -0.0310(7) 0.0095(6) -0.0176(6)
C19 0.0484(6) 0.0662(8) 0.0508(7) -0.0266(6) 0.0025(5) -0.0094(5)
C20 0.0723(9) 0.0739(9) 0.0660(8) -0.0353(7) 0.0115(7) -0.0301(7)
C21 0.0947(13) 0.1143(16) 0.1010(14) -0.0707(13) 0.0161(11) -0.0451(12)
C22 0.0902(13) 0.1212(17) 0.0942(13) -0.0754(13) 0.0087(10) -0.0232(11)
C23 0.0857(12) 0.1208(16) 0.0601(9) -0.0487(10) 0.0037(8) -0.0088(11)
C24 0.0749(9) 0.0744(10) 0.0503(7) -0.0251(7) 0.0107(6) -0.0140(7)

loop_
_geom_angle_atom_site_label_1
_geom_angle_atom_site_label_2
_geom_angle_atom_site_label_3
_geom_angle
_geom_angle_site_symmetry_1
_geom_angle_site_symmetry_3
_geom_angle_publ_flag
C2 C1 C3 61.26(10) . . ?
C2 C1 H11 117.9(12) . . ?
C3 C1 H11 113.1(12) . . ?
C2 C1 H12 110.7(8) . . ?
C3 C1 H12 112.7(8) . . ?
H11 C1 H12 124.5(14) . . ?
C1 C2 C12 121.04(16) . . ?
C1 C2 C3 60.64(10) . . ?
C12 C2 C3 122.45(15) . . ?
C1 C2 H21 115.7(11) . . ?
C12 C2 H21 115.4(11) . . ?
C3 C2 H21 110.5(11) . . ?
C5 C3 C4 116.16(11) . . ?
C5 C3 C1 118.97(13) . . ?
C4 C3 C1 116.89(12) . . ?
C5 C3 C2 119.29(11) . . ?
C4 C3 C2 114.91(11) . . ?
C1 C3 C2 58.10(11) . . ?
O2 C4 O1 125.31(13) . . ?
O2 C4 C3 116.44(11) . . ?
O1 C4 C3 118.24(12) . . ?
C3 C5 C6 115.58(11) . . ?
C3 C5 H51 107.9(10) . . ?
C6 C5 H51 108.5(10) . . ?
C3 C5 H52 110.9(10) . . ?
C6 C5 H52 107.0(10) . . ?
H51 C5 H52 106.5(14) . . ?
C7 C6 C11 117.71(14) . . ?
C7 C6 C5 120.21(14) . . ?
C11 C6 C5 122.06(13) . . ?
C6 C7 C8 120.94(18) . . ?
C6 C7 H71 115.6(11) . . ?
C8 C7 H71 123.4(11) . . ?
C9 C8 C7 120.29(17) . . ?
C9 C8 H81 123.4(13) . . ?
C7 C8 H81 116.3(13) . . ?
C10 C9 C8 119.37(17) . . ?
C10 C9 H91 119.6(13) . . ?
C8 C9 H91 121.1(13) . . ?
C9 C10 C11 120.5(2) . . ?
C9 C10 H101 118.2(13) . . ?
C11 C10 H101 121.2(13) . . ?
C6 C11 C10 121.13(16) . . ?
C6 C11 H111 120.1(11) . . ?
C10 C11 H111 118.7(11) . . ?
C2 C12 H121 113.3(14) . . ?
C2 C12 H122 112.4(17) . . ?
H121 C12 H122 105(2) . . ?
C2 C12 H123 108.6(18) . . ?
H121 C12 H123 112(2) . . ?
H122 C12 H123 106(2) . . ?
C19 N C13 117.69(9) . . ?
C19 N H1 105.3(10) . . ?
C13 N H1 105.6(10) . . ?
C19 N H2 105.7(10) . . ?
C13 N H2 106.6(10) . . ?
H1 N H2 116.6(14) . . ?
N C13 C18 112.76(10) . . ?
N C13 C14 108.59(9) . . ?
C18 C13 C14 111.25(11) . . ?
N C13 H132 107.5(8) . . ?
C18 C13 H132 108.4(8) . . ?
C14 C13 H132 108.2(8) . . ?
C13 C14 C15 110.77(11) . . ?
C13 C14 H141 111.1(10) . . ?
C15 C14 H141 108.9(10) . . ?
C13 C14 H142 106.7(10) . . ?
C15 C14 H142 111.8(9) . . ?
H141 C14 H142 107.5(13) . . ?
C16 C15 C14 111.90(12) . . ?
C16 C15 H151 111.8(10) . . ?
C14 C15 H151 108.6(10) . . ?
C16 C15 H152 106.6(10) . . ?
C14 C15 H152 110.0(10) . . ?
H151 C15 H152 107.8(14) . . ?
C15 C16 C17 111.08(12) . . ?
C15 C16 H161 110.7(11) . . ?
C17 C16 H161 109.7(11) . . ?
C15 C16 H162 105.7(10) . . ?
C17 C16 H162 108.4(11) . . ?
H161 C16 H162 111.3(14) . . ?
C16 C17 C18 112.01(13) . . ?
C16 C17 H171 111.2(12) . . ?
C18 C17 H171 108.0(12) . . ?
C16 C17 H172 110.7(11) . . ?
C18 C17 H172 107.2(10) . . ?
H171 C17 H172 107.4(15) . . ?
C13 C18 C17 109.50(12) . . ?
C13 C18 H181 110.1(9) . . ?
C17 C18 H181 110.4(9) . . ?
C13 C18 H182 109.2(9) . . ?
C17 C18 H182 110.7(9) . . ?
H181 C18 H182 106.9(13) . . ?
N C19 C20 111.46(10) . . ?
N C19 C24 107.67(11) . . ?
C20 C19 C24 111.22(12) . . ?
N C19 H192 106.5(9) . . ?
C20 C19 H192 110.9(9) . . ?
C24 C19 H192 108.9(9) . . ?
C19 C20 C21 111.32(15) . . ?
C19 C20 H201 112.7(10) . . ?
C21 C20 H201 108.3(10) . . ?
C19 C20 H202 107.0(9) . . ?
C21 C20 H202 109.5(9) . . ?
H201 C20 H202 107.9(13) . . ?
C22 C21 C20 111.69(16) . . ?
C22 C21 H211 110.5(17) . . ?
C20 C21 H211 114.4(18) . . ?
C22 C21 H212 106.0(11) . . ?
C20 C21 H212 106.9(11) . . ?
H211 C21 H212 107(2) . . ?
C23 C22 C21 111.44(17) . . ?
C23 C22 H221 112.8(13) . . ?
C21 C22 H221 107.8(13) . . ?
C23 C22 H222 107.4(12) . . ?
C21 C22 H222 109.3(13) . . ?
H221 C22 H222 108.0(18) . . ?
C22 C23 C24 111.78(15) . . ?
C22 C23 H231 112.1(13) . . ?
C24 C23 H231 108.7(13) . . ?
C22 C23 H232 109.3(12) . . ?
C24 C23 H232 108.6(12) . . ?
H231 C23 H232 106.1(17) . . ?
C23 C24 C19 110.65(14) . . ?
C23 C24 H241 110.2(10) . . ?
C19 C24 H241 111.0(10) . . ?
C23 C24 H242 108.4(9) . . ?
C19 C24 H242 106.5(9) . . ?
H241 C24 H242 110.0(14) . . ?

loop_
_geom_bond_atom_site_label_1
_geom_bond_atom_site_label_2
_geom_bond_distance
_geom_bond_site_symmetry_2
_geom_bond_publ_flag
O1 C4 1.2452(16) . ?
O2 C4 1.2432(17) . ?
C1 C2 1.475(2) . ?
C1 C3 1.514(2) . ?
C1 H11 0.96(2) . ?
C1 H12 1.141(17) . ?
C2 C12 1.510(2) . ?
C2 C3 1.5231(18) . ?
C2 H21 0.961(18) . ?
C3 C5 1.5042(17) . ?
C3 C4 1.5081(17) . ?
C5 C6 1.5131(19) . ?
C5 H51 0.964(18) . ?
C5 H52 1.004(19) . ?
C6 C7 1.383(2) . ?
C6 C11 1.384(2) . ?
C7 C8 1.389(3) . ?
C7 H71 0.93(2) . ?
C8 C9 1.374(3) . ?
C8 H81 0.98(2) . ?
C9 C10 1.364(3) . ?
C9 H91 1.02(2) . ?
C10 C11 1.385(2) . ?
C10 H101 1.01(2) . ?
C11 H111 1.012(19) . ?
C12 H121 1.06(3) . ?
C12 H122 1.07(3) . ?
C12 H123 1.13(3) . ?
N C19 1.4988(16) . ?
N C13 1.4998(14) . ?
N H1 0.973(18) . ?
N H2 0.923(18) . ?
C13 C18 1.5150(17) . ?
C13 C14 1.5169(18) . ?
C13 H132 0.962(14) . ?
C14 C15 1.5259(18) . ?
C14 H141 1.007(18) . ?
C14 H142 0.982(17) . ?
C15 C16 1.508(2) . ?
C15 H151 0.990(17) . ?
C15 H152 1.003(18) . ?
C16 C17 1.515(2) . ?
C16 H161 1.03(2) . ?
C16 H162 0.961(18) . ?
C17 C18 1.5301(19) . ?
C17 H171 0.97(2) . ?
C17 H172 1.07(2) . ?
C18 H181 0.990(17) . ?
C18 H182 0.978(16) . ?
C19 C20 1.520(2) . ?
C19 C24 1.5252(18) . ?
C19 H192 0.956(16) . ?
C20 C21 1.522(2) . ?
C20 H201 0.985(17) . ?
C20 H202 0.985(17) . ?
C21 C22 1.515(3) . ?
C21 H211 0.93(3) . ?
C21 H212 1.00(2) . ?
C22 C23 1.514(3) . ?
C22 H221 0.97(2) . ?
C22 H222 0.95(2) . ?
C23 C24 1.522(2) . ?
C23 H231 0.96(2) . ?
C23 H232 0.96(2) . ?
C24 H241 0.985(19) . ?
C24 H242 1.013(18) . ?

loop_
_geom_torsion_atom_site_label_1
_geom_torsion_atom_site_label_2
_geom_torsion_atom_site_label_3
_geom_torsion_atom_site_label_4
_geom_torsion
_geom_torsion_site_symmetry_1
_geom_torsion_site_symmetry_2
_geom_torsion_site_symmetry_3
_geom_torsion_site_symmetry_4
_geom_torsion_publ_flag
C3 C1 C2 C12 -112.32(18) . . . . ?
C2 C1 C3 C5 108.31(14) . . . . ?
C2 C1 C3 C4 -103.92(13) . . . . ?
C1 C2 C3 C5 -107.75(16) . . . . ?
C12 C2 C3 C5 2.3(2) . . . . ?
C1 C2 C3 C4 107.36(14) . . . . ?
C12 C2 C3 C4 -142.55(17) . . . . ?
C12 C2 C3 C1 110.1(2) . . . . ?
C5 C3 C4 O2 -10.34(17) . . . . ?
C1 C3 C4 O2 -159.01(13) . . . . ?
C2 C3 C4 O2 135.69(13) . . . . ?
C5 C3 C4 O1 170.22(13) . . . . ?
C1 C3 C4 O1 21.55(18) . . . . ?
C2 C3 C4 O1 -43.75(18) . . . . ?
C4 C3 C5 C6 -61.52(17) . . . . ?
C1 C3 C5 C6 86.48(17) . . . . ?
C2 C3 C5 C6 154.02(14) . . . . ?
C3 C5 C6 C7 148.63(14) . . . . ?
C3 C5 C6 C11 -32.9(2) . . . . ?
C11 C6 C7 C8 -1.4(2) . . . . ?
C5 C6 C7 C8 177.09(14) . . . . ?
C6 C7 C8 C9 0.6(3) . . . . ?
C7 C8 C9 C10 0.9(3) . . . . ?
C8 C9 C10 C11 -1.6(3) . . . . ?
C7 C6 C11 C10 0.8(3) . . . . ?
C5 C6 C11 C10 -177.73(16) . . . . ?
C9 C10 C11 C6 0.7(3) . . . . ?
C19 N C13 C18 -59.49(14) . . . . ?
C19 N C13 C14 176.74(10) . . . . ?
N C13 C14 C15 -178.42(10) . . . . ?
C18 C13 C14 C15 56.92(15) . . . . ?
C13 C14 C15 C16 -54.86(16) . . . . ?
C14 C15 C16 C17 53.84(18) . . . . ?
C15 C16 C17 C18 -55.10(19) . . . . ?
N C13 C18 C17 -179.66(11) . . . . ?
C14 C13 C18 C17 -57.38(15) . . . . ?
C16 C17 C18 C13 56.60(18) . . . . ?
C13 N C19 C20 -57.45(14) . . . . ?
C13 N C19 C24 -179.68(11) . . . . ?
N C19 C20 C21 -175.51(13) . . . . ?
C24 C19 C20 C21 -55.35(17) . . . . ?
C19 C20 C21 C22 54.6(2) . . . . ?
C20 C21 C22 C23 -54.3(3) . . . . ?
C21 C22 C23 C24 55.0(2) . . . . ?
C22 C23 C24 C19 -55.6(2) . . . . ?
N C19 C24 C23 178.04(13) . . . . ?
C20 C19 C24 C23 55.66(17) . . . . ?
